data_4034831
loop_
_publ_author_name
'Shangpliang, O. Risuklang'
'Kshiar, Baskhemlang'
'Wanniang, Kmendashisha'
'Marpna, Ibakyntiew D.'
'Lipon, Tyrchain Mitre'
'Laloo, Badaker M.'
'Myrboh, Bekington'

_publ_section_title
;
 Selenium Dioxide As an Alternative Reagent for the Direct
 \a-Selenoamidation of Aryl Methyl Ketones.
;
_journal_issue 10
_journal_name_full 'The Journal of organic chemistry'
_journal_page_first 5829
_journal_page_last 5835
_journal_paper_doi 10.1021/acs.joc.8b00558
_journal_volume 83
_journal_year 2018
_chemical_formula_moiety 'C10 H11 N O S Se'
_chemical_formula_sum 'C10 H11 N O S Se'
_chemical_formula_weight 272.23
_space_group_crystal_system monoclinic
_space_group_IT_number 14
_space_group_name_Hall '-P 2ybc'
_space_group_name_H-M_alt 'P 1 21/c 1'
_symmetry_Int_Tables_number 14
_atom_sites_solution_primary direct
_audit_creation_date 2017-09-08
_audit_creation_method
;
Olex2 1.2
(compiled 2016.09.09 svn.r3337 for OlexSys, GUI svn.r5227)
;
_cell_angle_alpha 90
_cell_angle_beta 107.125(19)
_cell_angle_gamma 90
_cell_formula_units_Z 4
_cell_length_a 10.079(2)
_cell_length_b 9.9043(12)
_cell_length_c 11.9050(19)
_cell_measurement_reflns_used 901
_cell_measurement_temperature 294.4(3)
_cell_measurement_theta_max 23.6310
_cell_measurement_theta_min 4.6330
_cell_volume 1135.7(3)
_computing_cell_refinement 'CrysAlisPro 1.171.38.43 (Rigaku OD, 2015)'
_computing_data_collection 'CrysAlisPro 1.171.38.43 (Rigaku OD, 2015)'
_computing_data_reduction 'CrysAlisPro 1.171.38.43 (Rigaku OD, 2015)'
_computing_molecular_graphics 'Olex2 (Dolomanov et al., 2009)'
_computing_publication_material 'Olex2 (Dolomanov et al., 2009)'
_computing_structure_refinement 'olex2.refine (Bourhis et al., 2015)'
_computing_structure_solution 'ShelXT (Sheldrick, 2015)'
_diffrn_ambient_environment air
_diffrn_ambient_temperature 294.4(3)
_diffrn_detector 'CCD plate'
_diffrn_detector_area_resol_mean 8.0640
_diffrn_detector_type Eos
_diffrn_measured_fraction_theta_full 0.9924
_diffrn_measured_fraction_theta_max 0.9923
_diffrn_measurement_details
;
List of Runs (angles in degrees, time in seconds):

  # Type    Start    End  Width  t~exp~   \w     \q     \k     \f   Frames
--------------------------------------------------------------------------
  1  \w    -20.00  24.00   1.00    2.63    --  -17.90 -99.00-120.00   44
  2  \w    -48.00  42.00   1.00    2.63    --   20.24 -57.00   0.00   90
  3  \w    -48.00  31.00   1.00    2.63    --   20.24 -57.00 120.00   79
;
_diffrn_measurement_device 'four-circle diffractometer'
_diffrn_measurement_device_type 'Xcalibur, Eos, Gemini'
_diffrn_measurement_method '\w scans'
_diffrn_orient_matrix_type 'CrysAlisPro convention (1999,Acta A55,543-557)'
_diffrn_orient_matrix_UB_11 -0.0704327000
_diffrn_orient_matrix_UB_12 -0.0202307000
_diffrn_orient_matrix_UB_13 -0.0218861000
_diffrn_orient_matrix_UB_21 -0.0077576000
_diffrn_orient_matrix_UB_22 0.0407551000
_diffrn_orient_matrix_UB_23 -0.0504484000
_diffrn_orient_matrix_UB_31 0.0199972000
_diffrn_orient_matrix_UB_32 -0.0553106000
_diffrn_orient_matrix_UB_33 -0.0293379000
_diffrn_radiation_monochromator graphite
_diffrn_radiation_probe x-ray
_diffrn_radiation_type 'Mo K\a'
_diffrn_radiation_wavelength 0.71073
_diffrn_reflns_av_R_equivalents 0.0432
_diffrn_reflns_av_unetI/netI 0.0823
_diffrn_reflns_limit_h_max 13
_diffrn_reflns_limit_h_min -13
_diffrn_reflns_limit_k_max 13
_diffrn_reflns_limit_k_min -11
_diffrn_reflns_limit_l_max 13
_diffrn_reflns_limit_l_min -16
_diffrn_reflns_number 4591
_diffrn_reflns_theta_full 26.0000
_diffrn_reflns_theta_max 26.37
_diffrn_reflns_theta_min 3.76
_diffrn_source 'fine-focus sealed X-ray tube'
_diffrn_source_type 'Enhance (Mo) X-ray Source'
_exptl_absorpt_coefficient_mu 3.457
_exptl_absorpt_correction_T_max 1.00000
_exptl_absorpt_correction_T_min 0.66302
_exptl_absorpt_correction_type multi-scan
_exptl_absorpt_process_details
;
CrysAlisPro 1.171.38.43 (Rigaku Oxford Diffraction, 2015)
Empirical absorption correction using spherical harmonics,
 implemented in SCALE3 ABSPACK scaling algorithm.
;
_exptl_crystal_colour yellow
_exptl_crystal_colour_primary yellow
_exptl_crystal_density_diffrn 1.5920
_exptl_crystal_description block
_exptl_crystal_F_000 544.3676
_exptl_crystal_size_max 1.1
_exptl_crystal_size_mid 0.86
_exptl_crystal_size_min 0.56
_refine_diff_density_max 0.7167
_refine_diff_density_min -1.2303
_refine_diff_density_rms 0.2016
_refine_ls_d_res_high 0.8001
_refine_ls_d_res_low 5.4175
_refine_ls_goodness_of_fit_ref 1.0279
_refine_ls_matrix_type full
_refine_ls_number_constraints 18
_refine_ls_number_parameters 126
_refine_ls_number_reflns 2312
_refine_ls_number_restraints 0
_refine_ls_restrained_S_all 1.0279
_refine_ls_R_factor_all 0.1099
_refine_ls_R_factor_gt 0.0615
_refine_ls_shift/su_max 0.0000
_refine_ls_shift/su_mean 0.0000
_refine_ls_structure_factor_coef Fsqd
_refine_ls_weighting_details 'w=1/[\s^2^(Fo^2^)+(0.0792P)^2^] where P=(Fo^2^+2Fc^2^)/3'
_refine_ls_weighting_scheme calc
_refine_ls_wR_factor_gt 0.1371
_refine_ls_wR_factor_ref 0.1661
_reflns_Friedel_coverage 0.0
_reflns_limit_h_max 12
_reflns_limit_h_min -12
_reflns_limit_k_max 12
_reflns_limit_k_min 0
_reflns_limit_l_max 14
_reflns_limit_l_min 0
_reflns_number_gt 1430
_reflns_number_total 2312
_reflns_threshold_expression I>=2u(I)
_cod_data_source_file jo8b00558_si_005.cif
_cod_data_source_block R-288
_cod_database_code 4034831
_chemical_oxdiff_formula C10H11NOSSe
_reflns_odcompleteness_completeness 99.03
_reflns_odcompleteness_iscentric 1
_reflns_odcompleteness_theta 26.32
_olex2_refinement_description
;
;
_olex2_date_sample_data_collection 2017-07-05
_olex2_submission_special_instructions 'No special instructions were received'
_oxdiff_exptl_absorpt_empirical_details
;
Empirical correction (ABSPACK) includes:
- Absorption correction using spherical harmonics
- Frame scaling
;
_oxdiff_exptl_absorpt_empirical_full_max 1.349
_oxdiff_exptl_absorpt_empirical_full_min 0.726

loop_
_space_group_symop_id
_space_group_symop_operation_xyz
1 x,y,z
2 -x,y+1/2,-z+1/2
3 -x,-y,-z
4 x,-y-1/2,z-1/2

loop_
_atom_site_label
_atom_site_type_symbol
_atom_site_fract_x
_atom_site_fract_y
_atom_site_fract_z
_atom_site_U_iso_or_equiv
_atom_site_adp_type
_atom_site_occupancy
Se9 Se 0.61382(8) 0.53103(6) 0.75940(5) 0.0701(3) Uani 1.000000
S10 S 0.94231(19) 0.8453(2) 0.62116(18) 0.0843(6) Uani 1.000000
N1 N 0.4764(4) 0.7023(4) 0.5781(3) 0.0403(10) Uani 1.000000
O8 O 0.7457(5) 0.6221(4) 0.5257(3) 0.0702(12) Uani 1.000000
C11 C 0.8094(5) 0.7890(5) 0.6699(4) 0.0443(12) Uani 1.000000
C12 C 0.8042(5) 0.8548(5) 0.7704(5) 0.0498(14) Uani 1.000000
H12 H 0.7392(5) 0.8375(5) 0.8101(5) 0.0597(16) Uiso 1.000000
C6 C 0.5916(5) 0.6492(5) 0.6397(4) 0.0400(12) Uani 1.000000
C7 C 0.7201(5) 0.6829(5) 0.6048(4) 0.0454(12) Uani 1.000000
C5 C 0.3407(6) 0.6767(6) 0.5958(5) 0.0586(15) Uani 1.000000
H5a H 0.3217(6) 0.5807(6) 0.5944(5) 0.0703(18) Uiso 1.000000
H5b H 0.3370(6) 0.7136(6) 0.6702(5) 0.0703(18) Uiso 1.000000
C2 C 0.4612(6) 0.7945(6) 0.4789(5) 0.0627(16) Uani 1.000000
H2a H 0.5167(6) 0.8751(6) 0.5041(5) 0.075(2) Uiso 1.000000
H2b H 0.4910(6) 0.7511(6) 0.4174(5) 0.075(2) Uiso 1.000000
C13 C 0.9114(7) 0.9527(7) 0.8052(6) 0.0730(19) Uani 1.000000
H13 H 0.9243(7) 1.0085(7) 0.8703(6) 0.088(2) Uiso 1.000000
C14 C 0.9924(8) 0.9555(7) 0.7332(8) 0.087(2) Uani 1.000000
H14 H 1.0684(8) 1.0126(7) 0.7443(8) 0.105(3) Uiso 1.000000
C4 C 0.2402(8) 0.7459(9) 0.4963(8) 0.099(3) Uani 1.000000
H4a H 0.1850(8) 0.6798(9) 0.4423(8) 0.119(3) Uiso 1.000000
H4b H 0.1781(8) 0.8017(9) 0.5251(8) 0.119(3) Uiso 1.000000
C3 C 0.3163(8) 0.8284(11) 0.4370(7) 0.118(3) Uani 1.000000
H3a H 0.3034(8) 0.9230(11) 0.4519(7) 0.142(4) Uiso 1.000000
H3b H 0.2820(8) 0.8132(11) 0.3529(7) 0.142(4) Uiso 1.000000

loop_
_atom_site_aniso_label
_atom_site_aniso_U_11
_atom_site_aniso_U_22
_atom_site_aniso_U_33
_atom_site_aniso_U_12
_atom_site_aniso_U_13
_atom_site_aniso_U_23
Se9 0.0967(6) 0.0602(5) 0.0618(5) 0.0169(3) 0.0366(4) 0.0268(3)
S10 0.0647(11) 0.0950(14) 0.1081(16) -0.0060(10) 0.0484(10) -0.0067(11)
N1 0.051(3) 0.032(2) 0.040(2) -0.007(2) 0.019(2) 0.0030(18)
O8 0.091(3) 0.073(3) 0.063(3) -0.005(2) 0.047(2) -0.025(2)
C11 0.038(3) 0.048(3) 0.047(3) 0.008(2) 0.013(2) 0.006(2)
C12 0.048(3) 0.046(3) 0.051(3) 0.001(3) 0.008(3) -0.012(3)
C6 0.052(3) 0.032(2) 0.041(3) 0.001(2) 0.021(2) -0.003(2)
C7 0.057(3) 0.042(3) 0.040(3) 0.006(3) 0.020(3) 0.005(2)
C5 0.060(4) 0.056(3) 0.067(4) -0.012(3) 0.030(3) -0.009(3)
C2 0.077(4) 0.058(4) 0.051(3) -0.004(3) 0.016(3) 0.019(3)
C13 0.060(4) 0.071(5) 0.075(5) 0.002(4) 0.000(4) -0.016(4)
C14 0.050(4) 0.079(5) 0.118(6) -0.014(3) 0.003(4) -0.018(4)
C4 0.061(5) 0.119(7) 0.102(6) 0.001(5) -0.001(4) 0.012(5)
C3 0.079(6) 0.175(9) 0.102(6) 0.059(6) 0.030(5) 0.064(7)

loop_
_atom_type_symbol
_atom_type_scat_dispersion_real
_atom_type_scat_dispersion_imag
_atom_type_scat_Cromer_Mann_a1
_atom_type_scat_Cromer_Mann_a2
_atom_type_scat_Cromer_Mann_a3
_atom_type_scat_Cromer_Mann_a4
_atom_type_scat_Cromer_Mann_b1
_atom_type_scat_Cromer_Mann_b2
_atom_type_scat_Cromer_Mann_b3
_atom_type_scat_Cromer_Mann_b4
_atom_type_scat_Cromer_Mann_c
_atom_type_scat_source
_atom_type_scat_dispersion_source
C 0.00347 0.00161 2.31000 1.02000 1.58860 0.86500 20.84390 10.20750 0.56870 51.65120 0.215599998832 'International Tables Volume C Table 6.1.1.4 (pp. 500-502)' 'Henke, Gullikson and Davis, At. Data and Nucl. Data Tables, 1993, 54, 2'
H 0.00000 0.00000 0.49300 0.32291 0.14019 0.04081 10.51090 26.12570 3.14236 57.79970 0.0030380000826 'International Tables Volume C Table 6.1.1.4 (pp. 500-502)' 'Henke, Gullikson and Davis, At. Data and Nucl. Data Tables, 1993, 54, 2'
O 0.01158 0.00611 3.04850 2.28680 1.54630 0.86700 13.27710 5.70110 0.32390 32.90890 0.250800013542 'International Tables Volume C Table 6.1.1.4 (pp. 500-502)' 'Henke, Gullikson and Davis, At. Data and Nucl. Data Tables, 1993, 54, 2'
N 0.00653 0.00323 12.21260 3.13220 2.01250 1.16630 0.00570 9.89330 28.99750 0.58260 -11.5290002823 'International Tables Volume C Table 6.1.1.4 (pp. 500-502)' 'Henke, Gullikson and Davis, At. Data and Nucl. Data Tables, 1993, 54, 2'
S 0.12424 0.12443 6.90530 5.20340 1.43790 1.58630 1.46790 22.21510 0.25360 56.17200 0.866900026798 'International Tables Volume C Table 6.1.1.4 (pp. 500-502)' 'Henke, Gullikson and Davis, At. Data and Nucl. Data Tables, 1993, 54, 2'
Se -0.08110 2.30834 17.00060 5.81960 3.97310 4.35430 2.40980 0.27260 15.23720 43.81630 2.84089994431 'International Tables Volume C Table 6.1.1.4 (pp. 500-502)' 'Henke, Gullikson and Davis, At. Data and Nucl. Data Tables, 1993, 54, 2'

loop_
_geom_angle_atom_site_label_1
_geom_angle_atom_site_label_2
_geom_angle_atom_site_label_3
_geom_angle
C14 S10 C11 91.4(4)
C5 N1 C6 124.8(4)
C2 N1 C6 125.2(4)
C2 N1 C5 110.0(4)
C12 C11 S10 112.1(4)
C7 C11 S10 118.8(4)
C7 C11 C12 129.1(5)
H12 C12 C11 124.6(3)
C13 C12 C11 110.9(5)
C13 C12 H12 124.6(4)
N1 C6 Se9 126.5(4)
C7 C6 Se9 116.3(4)
C7 C6 N1 117.1(4)
C11 C7 O8 122.4(5)
C6 C7 O8 120.1(5)
C6 C7 C11 117.5(4)
H5a C5 N1 110.8(3)
H5b C5 N1 110.8(3)
H5b C5 H5a 108.9
C4 C5 N1 104.7(5)
C4 C5 H5a 110.8(4)
C4 C5 H5b 110.8(4)
H2a C2 N1 110.5(3)
H2b C2 N1 110.5(3)
H2b C2 H2a 108.7
C3 C2 N1 106.2(5)
C3 C2 H2a 110.5(5)
C3 C2 H2b 110.5(4)
H13 C13 C12 123.8(4)
C14 C13 C12 112.3(6)
C14 C13 H13 123.8(4)
C13 C14 S10 113.2(5)
H14 C14 S10 123.4(3)
H14 C14 C13 123.4(4)
H4a C4 C5 110.0(4)
H4b C4 C5 110.0(4)
H4b C4 H4a 108.4
C3 C4 C5 108.5(6)
C3 C4 H4a 110.0(5)
C3 C4 H4b 110.0(5)
C4 C3 C2 109.3(6)
H3a C3 C2 109.8(5)
H3a C3 C4 109.8(5)
H3b C3 C2 109.8(4)
H3b C3 C4 109.8(5)
H3b C3 H3a 108.3

loop_
_geom_bond_atom_site_label_1
_geom_bond_atom_site_label_2
_geom_bond_distance
Se9 C6 1.806(5)
S10 C11 1.703(5)
S10 C14 1.681(8)
N1 C6 1.288(6)
N1 C5 1.466(6)
N1 C2 1.465(6)
O8 C7 1.209(6)
C11 C12 1.377(7)
C11 C7 1.451(7)
C12 H12 0.9300
C12 C13 1.419(8)
C6 C7 1.509(7)
C5 H5a 0.9700
C5 H5b 0.9700
C5 C4 1.480(9)
C2 H2a 0.9700
C2 H2b 0.9700
C2 C3 1.437(9)
C13 H13 0.9300
C13 C14 1.347(11)
C14 H14 0.9300
C4 H4a 0.9700
C4 H4b 0.9700
C4 C3 1.440(10)
C3 H3a 0.9700
C3 H3b 0.9700
